data_1540416
loop_
_publ_author_name
'Yashima, M.'
'Hirose, T.'
'Katano, S.'
'Suzuki, Y.'
'Kakihana, M.'
'Yoshimura, M.'

_publ_section_title
;
 Structural changes of ZrO~2~-CeO~2~ solid solutions around the
 monoclinic-tetragonal phase boundary
;
_journal_issue 13
_journal_name_full 'Physical Review B'
_journal_page_first 8434
_journal_page_last 8437
_journal_paper_doi 10.1103/PhysRevB.51.8018
_journal_volume 51
_journal_year 1995
_chemical_formula_sum 'Ce0.15 O2 Zr0.85'
_chemical_name_systematic 'Zr0.85 Ce0.15 O2'
_space_group_IT_number 137
_symmetry_space_group_name_Hall 'P 4n 2n -1n'
_symmetry_space_group_name_H-M 'P 42/n m c :1'
_cell_angle_alpha 90
_cell_angle_beta 90
_cell_angle_gamma 90
_cell_formula_units_Z 2
_cell_length_a 3.63249(5)
_cell_length_b 3.63249(5)
_cell_length_c 5.22879(9)
_cell_volume 68.9938(18)
_citation_journal_id_ASTM PRBMDO
_cod_data_source_file ZrCeO2.cif
_cod_data_source_block Zr0.85Ce0.15O2
_cod_original_cell_volume 68.991
_cod_original_sg_symbol_H-M 'P 42/n m c '
_cod_original_formula_sum 'Zr0.85 Ce0.15 O2'
_cod_database_code 1540416

loop_
_symmetry_equiv_pos_as_xyz
-y+1/2,-x+1/2,z+1/2
y+1/2,x+1/2,z+1/2
-y,-x,-z
y,x,-z
y+1/2,-x+1/2,z+1/2
-y+1/2,x+1/2,z+1/2
y,-x,-z
-y,x,-z
x+1/2,-y+1/2,-z+1/2
-x+1/2,y+1/2,-z+1/2
x,-y,z
-x,y,z
-x+1/2,-y+1/2,-z+1/2
x+1/2,y+1/2,-z+1/2
-x,-y,z
x,y,z

loop_
_atom_site_label
_atom_site_type_symbol
_atom_site_fract_x
_atom_site_fract_y
_atom_site_fract_z
_atom_site_occupancy
_atom_site_B_iso_or_equiv
Zr1 Zr+4 0 0 0 0.85 0.4
Ce1 Ce+4 0 0 0 0.15 0.4
O1 O-2 4 0.5 0.2054(2) 1.0 0.74
